data_1526136
loop_
_publ_author_name
'Nilsson, G.'
'Svensson, G.'

_publ_section_title
;
 X-ray powder diffraction and high-resolution electron microscopy studies
 of new intergrowth compounds between Ba (Nb, Zr) O3 and Nb O
;
_journal_name_full 'Journal of Alloys Compd.'
_journal_page_first 67
_journal_page_last 77
_journal_volume 314
_journal_year 2001
_chemical_formula_sum 'Ba3 Nb4.8 O12 Zr1.2'
_chemical_name_systematic 'Ba3 (Nb4.8 Zr1.2) O12'
_space_group_IT_number 123
_symmetry_space_group_name_Hall '-P 4 2'
_symmetry_space_group_name_H-M 'P 4/m m m'
_cell_angle_alpha 90
_cell_angle_beta 90
_cell_angle_gamma 90
_cell_formula_units_Z 1
_cell_length_a 4.1725
_cell_length_b 4.1725
_cell_length_c 16.429
_cell_volume 286.025
_citation_journal_id_ASTM JALCEU
_cod_data_source_file Nilsson_JALCEU_2001_1137.cif
_cod_data_source_block Ba3Nb4.8O12Zr1.2
_cod_original_cell_volume 286.0249
_cod_database_code 1526136

loop_
_symmetry_equiv_pos_as_xyz
x,y,z
-y,x,z
-x,-y,z
y,-x,z
x,-y,-z
y,x,-z
-x,y,-z
-y,-x,-z
-x,-y,-z
y,-x,-z
x,y,-z
-y,x,-z
-x,y,z
-y,-x,z
x,-y,z
y,x,z

loop_
_atom_site_label
_atom_site_type_symbol
_atom_site_fract_x
_atom_site_fract_y
_atom_site_fract_z
_atom_site_occupancy
_atom_site_U_iso_or_equiv
Nb1 Nb+2 0 0.5 0 1 0.0
Ba2 Ba+2 0 0 0.5 1 0.0
Nb3 Nb+2 0.5 0.5 0.375 0.4 0.0
O5 O-2 0.5 0.5 0.5 1 0.0
Ba1 Ba+2 0 0 0.25 1 0.0
Nb2 Nb+2 0.5 0.5 0.125 1 0.0
Zr1 Zr+4 0.5 0.5 0.375 0.6 0.0
O3 O-2 0.5 0.5 0.25 1 0.0
O2 O-2 0 0.5 0.125 1 0.0
O1 O-2 0 0 0 1 0.0
O4 O-2 0 0.5 0.375 1 0.0
